data_2211051
loop_
_publ_author_name
'Cao, Fengqi'
'Shen, Yueling'
'Kan, Zigui'

_publ_section_title Bis(benzoato-\k^2^<i>O</i>,<i>O</i>')(2,2'-bipyridyl-\k^2^<i>N</i>,<i>N</i>')zinc(II)
_journal_coeditor_code HK2130
_journal_issue 11
_journal_name_full 'Acta Crystallographica Section E'
_journal_page_first m2955
_journal_page_last m2956
_journal_paper_doi 10.1107/S1600536806041092
_journal_volume 62
_journal_year 2006
_chemical_formula_iupac '[Zn (C7 H5 O2 )2 (C10 H8 N2 )]'
_chemical_formula_moiety 'C24 H18 N2 O4 Zn'
_chemical_formula_sum 'C24 H18 N2 O4 Zn'
_chemical_formula_weight 463.77
_chemical_name_systematic
;
 ?
;
_space_group_IT_number 14
_symmetry_cell_setting monoclinic
_symmetry_space_group_name_Hall '-P 2yn'
_symmetry_space_group_name_H-M 'P 1 21/n 1'
_atom_sites_solution_hydrogens geom
_atom_sites_solution_primary direct
_atom_sites_solution_secondary difmap
_audit_creation_method SHELXL-97
_cell_angle_alpha 90.00
_cell_angle_beta 101.5340(10)
_cell_angle_gamma 90.00
_cell_formula_units_Z 4
_cell_length_a 7.5581(6)
_cell_length_b 16.5803(13)
_cell_length_c 17.2550(14)
_cell_measurement_reflns_used 1134
_cell_measurement_temperature 153(2)
_cell_measurement_theta_max 25.10
_cell_measurement_theta_min 1.72
_cell_volume 2118.7(3)
_computing_cell_refinement XSCANS
_computing_data_collection 'XSCANS (Bruker, 2000)'
_computing_data_reduction 'CrystalClear (Rigaku/MSC, 2000)'
_computing_molecular_graphics 'SHELXTL (Bruker, 2000)'
_computing_publication_material SHELXTL
_computing_structure_refinement 'SHELXL-97 (Sheldrick, 1997)'
_computing_structure_solution 'SHELXS-97 (Sheldrick, 1997)'
_diffrn_ambient_temperature 153(2)
_diffrn_detector_area_resol_mean none
_diffrn_measured_fraction_theta_full 0.982
_diffrn_measured_fraction_theta_max 0.982
_diffrn_measurement_device_type 'Bruker SMART CCD area-detector diffractometer'
_diffrn_measurement_method '\f and \w scans'
_diffrn_radiation_monochromator graphite
_diffrn_radiation_source 'fine-focus sealed tube'
_diffrn_radiation_type MoK\a
_diffrn_radiation_wavelength 0.71073
_diffrn_reflns_av_R_equivalents 0.0532
_diffrn_reflns_av_sigmaI/netI 0.0703
_diffrn_reflns_limit_h_max 5
_diffrn_reflns_limit_h_min -8
_diffrn_reflns_limit_k_max 17
_diffrn_reflns_limit_k_min -19
_diffrn_reflns_limit_l_max 20
_diffrn_reflns_limit_l_min -16
_diffrn_reflns_number 5917
_diffrn_reflns_theta_full 25.10
_diffrn_reflns_theta_max 25.10
_diffrn_reflns_theta_min 1.72
_diffrn_standards_decay_% 0
_diffrn_standards_interval_time 120
_diffrn_standards_number 3
_exptl_absorpt_coefficient_mu 1.193
_exptl_absorpt_correction_T_max 0.7964
_exptl_absorpt_correction_T_min 0.6470
_exptl_absorpt_correction_type multi-scan
_exptl_absorpt_process_details '(Blessing, 1995)'
_exptl_crystal_colour colorless
_exptl_crystal_density_diffrn 1.454
_exptl_crystal_density_method 'not measured'
_exptl_crystal_description prism
_exptl_crystal_F_000 952
_exptl_crystal_size_max 0.40
_exptl_crystal_size_mid 0.30
_exptl_crystal_size_min 0.20
_refine_diff_density_max 0.399
_refine_diff_density_min -0.705
_refine_ls_extinction_method none
_refine_ls_goodness_of_fit_ref 1.173
_refine_ls_hydrogen_treatment constr
_refine_ls_matrix_type full
_refine_ls_number_parameters 280
_refine_ls_number_reflns 3768
_refine_ls_number_restraints 0
_refine_ls_restrained_S_all 1.173
_refine_ls_R_factor_all 0.1543
_refine_ls_R_factor_gt 0.0994
_refine_ls_shift/su_max 0.000
_refine_ls_shift/su_mean 0.000
_refine_ls_structure_factor_coef Fsqd
_refine_ls_weighting_details 'calc w=1/[\s^2^(Fo^2^)+18.4286P] where P=(Fo^2^+2Fc^2^)/3'
_refine_ls_weighting_scheme calc
_refine_ls_wR_factor_gt 0.1777
_refine_ls_wR_factor_ref 0.2105
_reflns_number_gt 2518
_reflns_number_total 3768
_reflns_threshold_expression I>2\s(I)
_cod_data_source_file hk2130.cif
_cod_data_source_block I
_cod_original_sg_symbol_H-M 'P 21/n'
_cod_database_code 2211051
_cod_database_fobs_code 2211051

loop_
_symmetry_equiv_pos_as_xyz
'x, y, z'
'-x+1/2, y+1/2, -z+1/2'
'-x, -y, -z'
'x-1/2, -y-1/2, z-1/2'

loop_
_atom_site_type_symbol
_atom_site_label
_atom_site_fract_x
_atom_site_fract_y
_atom_site_fract_z
_atom_site_U_iso_or_equiv
_atom_site_adp_type
_atom_site_calc_flag
_atom_site_refinement_flags
_atom_site_occupancy
Zn Zn1 -0.82546(14) 0.87902(7) 0.86291(6) 0.0505(3) Uani d . 1
O O1 -1.0923(8) 0.8707(4) 0.8152(4) 0.0547(16) Uani d . 1
O O2 -0.9277(8) 0.8652(5) 0.7261(4) 0.073(2) Uani d . 1
O O3 -0.7782(8) 0.7442(4) 0.8832(4) 0.0594(18) Uani d . 1
O O4 -0.5710(8) 0.8312(4) 0.8677(4) 0.0544(16) Uani d . 1
N N1 -0.7578(10) 1.0025(5) 0.8641(5) 0.0506(19) Uani d . 1
N N2 -0.8147(10) 0.9099(5) 0.9812(4) 0.0511(19) Uani d . 1
C C1 -0.7390(15) 1.0458(7) 0.8017(6) 0.069(3) Uani d . 1
H H1A -0.7595 1.0212 0.7522 0.082 Uiso calc R 1
C C2 -0.6902(15) 1.1259(8) 0.8076(8) 0.083(4) Uani d . 1
H H2A -0.6810 1.1553 0.7626 0.099 Uiso calc R 1
C C3 -0.6556(14) 1.1619(7) 0.8806(8) 0.074(3) Uani d . 1
H H3A -0.6195 1.2156 0.8857 0.089 Uiso calc R 1
C C4 -0.6744(13) 1.1179(7) 0.9467(7) 0.067(3) Uani d . 1
H H4A -0.6516 1.1413 0.9967 0.080 Uiso calc R 1
C C5 -0.7289(11) 1.0373(6) 0.9362(6) 0.048(2) Uani d . 1
C C6 -0.7583(12) 0.9842(6) 1.0013(6) 0.049(2) Uani d . 1
C C7 -0.7318(13) 1.0088(6) 1.0799(6) 0.058(3) Uani d . 1
H H7A -0.6891 1.0604 1.0943 0.069 Uiso calc R 1
C C8 -0.7687(14) 0.9570(8) 1.1353(7) 0.071(3) Uani d . 1
H H8A -0.7533 0.9735 1.1878 0.085 Uiso calc R 1
C C9 -0.8278(13) 0.8817(8) 1.1149(6) 0.067(3) Uani d . 1
H H9A -0.8524 0.8459 1.1529 0.080 Uiso calc R 1
C C10 -0.8512(13) 0.8583(7) 1.0362(6) 0.064(3) Uani d . 1
H H10A -0.8924 0.8066 1.0214 0.076 Uiso calc R 1
C C11 -1.0761(12) 0.8643(5) 0.7431(5) 0.048(2) Uani d . 1
C C12 -1.2454(11) 0.8598(5) 0.6826(5) 0.043(2) Uani d . 1
C C13 -1.4134(11) 0.8649(6) 0.7026(5) 0.046(2) Uani d . 1
H H13A -1.4208 0.8682 0.7556 0.056 Uiso calc R 1
C C14 -1.5696(13) 0.8651(7) 0.6459(6) 0.067(3) Uani d . 1
H H14A -1.6811 0.8705 0.6604 0.081 Uiso calc R 1
C C15 -1.5589(14) 0.8572(7) 0.5668(6) 0.064(3) Uani d . 1
H H15A -1.6637 0.8560 0.5279 0.077 Uiso calc R 1
C C16 -1.3916(14) 0.8512(6) 0.5459(6) 0.062(3) Uani d . 1
H H16A -1.3839 0.8467 0.4929 0.074 Uiso calc R 1
C C17 -1.2384(12) 0.8516(5) 0.6030(5) 0.049(2) Uani d . 1
H H17A -1.1269 0.8464 0.5885 0.058 Uiso calc R 1
C C18 -0.6204(13) 0.7594(6) 0.8772(5) 0.050(2) Uani d . 1
C C19 -0.4896(11) 0.6931(5) 0.8773(5) 0.041(2) Uani d . 1
C C20 -0.5328(13) 0.6156(6) 0.8937(6) 0.059(3) Uani d . 1
H H20A -0.6435 0.6051 0.9074 0.071 Uiso calc R 1
C C21 -0.4152(15) 0.5529(7) 0.8903(7) 0.072(3) Uani d . 1
H H21A -0.4481 0.5006 0.9009 0.086 Uiso calc R 1
C C22 -0.2487(15) 0.5670(6) 0.8715(6) 0.065(3) Uani d . 1
H H22A -0.1691 0.5245 0.8698 0.078 Uiso calc R 1
C C23 -0.2020(13) 0.6440(7) 0.8552(5) 0.059(3) Uani d . 1
H H23A -0.0906 0.6544 0.8422 0.071 Uiso calc R 1
C C24 -0.3223(13) 0.7066(6) 0.8584(5) 0.053(2) Uani d . 1
H H24A -0.2898 0.7588 0.8476 0.063 Uiso calc R 1

loop_
_atom_site_aniso_label
_atom_site_aniso_U_11
_atom_site_aniso_U_22
_atom_site_aniso_U_33
_atom_site_aniso_U_12
_atom_site_aniso_U_13
_atom_site_aniso_U_23
Zn1 0.0456(6) 0.0528(7) 0.0517(6) 0.0040(6) 0.0065(5) -0.0082(6)
O1 0.048(4) 0.067(4) 0.047(4) 0.005(3) 0.006(3) -0.009(3)
O2 0.032(3) 0.121(7) 0.068(5) 0.001(4) 0.018(3) 0.005(5)
O3 0.045(4) 0.063(4) 0.071(5) 0.002(3) 0.014(3) -0.007(4)
O4 0.053(4) 0.048(4) 0.063(4) 0.007(3) 0.013(3) -0.004(3)
N1 0.046(4) 0.048(5) 0.054(5) -0.003(4) 0.000(4) 0.003(4)
N2 0.058(5) 0.045(5) 0.048(5) 0.004(4) 0.004(4) -0.007(4)
C1 0.071(7) 0.080(9) 0.056(6) -0.001(6) 0.013(5) 0.018(6)
C2 0.070(8) 0.082(9) 0.089(9) -0.006(7) -0.001(7) 0.029(8)
C3 0.060(7) 0.053(7) 0.104(10) -0.001(5) 0.003(7) 0.012(7)
C4 0.057(6) 0.058(7) 0.080(7) 0.001(6) 0.002(5) -0.013(6)
C5 0.029(4) 0.055(6) 0.056(6) 0.007(4) -0.005(4) -0.003(5)
C6 0.043(5) 0.050(6) 0.052(6) 0.014(4) 0.007(4) -0.005(5)
C7 0.061(6) 0.053(6) 0.057(6) 0.006(5) 0.008(5) -0.011(5)
C8 0.066(7) 0.090(9) 0.056(7) 0.011(7) 0.010(6) -0.026(7)
C9 0.060(6) 0.093(9) 0.049(6) 0.012(7) 0.014(5) 0.011(6)
C10 0.059(6) 0.060(7) 0.070(7) -0.001(5) 0.007(5) -0.003(6)
C11 0.048(5) 0.043(6) 0.054(6) 0.005(4) 0.017(4) 0.002(4)
C12 0.042(5) 0.045(5) 0.045(5) -0.001(4) 0.012(4) -0.001(4)
C13 0.041(5) 0.062(6) 0.036(5) -0.001(5) 0.010(4) 0.001(4)
C14 0.046(6) 0.092(9) 0.066(7) -0.002(6) 0.014(5) 0.003(6)
C15 0.060(6) 0.089(9) 0.041(5) -0.005(6) 0.001(5) 0.005(5)
C16 0.074(7) 0.074(7) 0.038(5) -0.009(6) 0.015(5) -0.005(5)
C17 0.050(6) 0.054(6) 0.047(5) -0.001(4) 0.022(4) 0.000(4)
C18 0.050(6) 0.057(6) 0.045(5) 0.000(5) 0.013(4) -0.009(5)
C19 0.046(5) 0.039(5) 0.040(5) -0.005(4) 0.011(4) -0.004(4)
C20 0.055(6) 0.052(6) 0.071(7) -0.001(5) 0.016(5) -0.008(5)
C21 0.073(8) 0.047(6) 0.097(9) -0.010(6) 0.019(7) -0.011(6)
C22 0.071(7) 0.050(7) 0.074(7) 0.018(6) 0.012(6) -0.011(6)
C23 0.051(6) 0.076(8) 0.050(6) 0.017(5) 0.010(5) 0.002(5)
C24 0.058(6) 0.055(6) 0.045(5) 0.002(5) 0.011(4) -0.003(5)

loop_
_atom_type_symbol
_atom_type_description
_atom_type_scat_dispersion_real
_atom_type_scat_dispersion_imag
_atom_type_scat_source
C C 0.0033 0.0016 'International Tables Vol C Tables 4.2.6.8 and 6.1.1.4'
H H 0.0000 0.0000 'International Tables Vol C Tables 4.2.6.8 and 6.1.1.4'
N N 0.0061 0.0033 'International Tables Vol C Tables 4.2.6.8 and 6.1.1.4'
O O 0.0106 0.0060 'International Tables Vol C Tables 4.2.6.8 and 6.1.1.4'
Zn Zn 0.2839 1.4301 'International Tables Vol C Tables 4.2.6.8 and 6.1.1.4'

loop_
_geom_angle_atom_site_label_1
_geom_angle_atom_site_label_2
_geom_angle_atom_site_label_3
_geom_angle
_geom_angle_publ_flag
O1 Zn1 O4 146.4(3) y
O1 Zn1 N2 104.8(3) y
O4 Zn1 N2 101.6(3) y
O1 Zn1 N1 106.8(3) y
O4 Zn1 N1 98.7(3) y
N2 Zn1 N1 77.9(3) y
O1 Zn1 O3 96.2(3) y
O4 Zn1 O3 60.1(2) y
N2 Zn1 O3 96.7(3) y
N1 Zn1 O3 156.9(3) y
O1 Zn1 O2 58.8(2) y
O4 Zn1 O2 96.9(2) y
N2 Zn1 O2 161.5(3) y
N1 Zn1 O2 97.8(3) y
O3 Zn1 O2 94.0(3) y
O1 Zn1 C18 122.3(3) y
O4 Zn1 C18 30.4(3) y
N2 Zn1 C18 101.3(3) y
N1 Zn1 C18 128.7(3) y
O3 Zn1 C18 29.7(3) y
O2 Zn1 C18 95.4(3) y
O1 Zn1 C11 30.2(2) y
O4 Zn1 C11 122.5(3) y
N2 Zn1 C11 134.5(3) y
N1 Zn1 C11 104.1(3) y
O3 Zn1 C11 95.8(3) y
O2 Zn1 C11 28.6(2) y
C18 O3 Zn1 84.9(6) ?
C18 O4 Zn1 94.0(6) ?
C11 O1 Zn1 96.9(5) ?
C11 O2 Zn1 83.8(6) ?
C1 N1 C5 119.6(9) ?
C1 N1 Zn1 125.6(7) ?
C5 N1 Zn1 114.8(6) ?
C6 N2 C10 120.3(8) ?
C6 N2 Zn1 115.6(7) ?
C10 N2 Zn1 124.0(7) ?
N1 C5 C4 121.2(10) ?
N1 C5 C6 115.1(9) ?
C4 C5 C6 123.8(9) ?
C3 C4 C5 118.2(11) ?
C3 C4 H4A 120.9 ?
C5 C4 H4A 120.9 ?
C2 C3 C4 119.7(11) ?
C2 C3 H3A 120.1 ?
C4 C3 H3A 120.1 ?
C3 C2 C1 119.1(12) ?
C3 C2 H2A 120.4 ?
C1 C2 H2A 120.4 ?
N1 C1 C2 122.2(11) ?
N1 C1 H1A 118.9 ?
C2 C1 H1A 118.9 ?
C9 C8 C7 120.4(10) ?
C9 C8 H8A 119.8 ?
C7 C8 H8A 119.8 ?
C8 C7 C6 119.4(10) ?
C8 C7 H7A 120.3 ?
C6 C7 H7A 120.3 ?
N2 C10 C9 120.5(10) ?
N2 C10 H10A 119.7 ?
C9 C10 H10A 119.7 ?
N2 C6 C7 120.3(9) ?
N2 C6 C5 116.3(8) ?
C7 C6 C5 123.4(9) ?
C8 C9 C10 119.0(11) ?
C8 C9 H9A 120.5 ?
C10 C9 H9A 120.5 ?
C16 C17 C12 121.4(8) ?
C16 C17 H17A 119.3 ?
C12 C17 H17A 119.3 ?
C14 C13 C12 121.6(8) ?
C14 C13 H13A 119.2 ?
C12 C13 H13A 119.2 ?
C13 C12 C17 118.0(8) ?
C13 C12 C11 121.8(8) ?
C17 C12 C11 120.1(8) ?
C17 C16 C15 119.9(9) ?
C17 C16 H16A 120.0 ?
C15 C16 H16A 120.0 ?
C13 C14 C15 119.2(9) ?
C13 C14 H14A 120.4 ?
C15 C14 H14A 120.4 ?
C16 C15 C14 119.9(9) ?
C16 C15 H15A 120.1 ?
C14 C15 H15A 120.1 ?
C20 C21 C22 120.6(10) ?
C20 C21 H21A 119.7 ?
C22 C21 H21A 119.7 ?
C22 C23 C24 119.5(10) ?
C22 C23 H23A 120.3 ?
C24 C23 H23A 120.3 ?
C20 C19 C24 117.8(9) ?
C20 C19 C18 120.7(8) ?
C24 C19 C18 121.5(8) ?
C19 C20 C21 121.1(10) ?
C19 C20 H20A 119.4 ?
C21 C20 H20A 119.4 ?
C19 C24 C23 121.7(10) ?
C19 C24 H24A 119.2 ?
C23 C24 H24A 119.2 ?
C23 C22 C21 119.3(10) ?
C23 C22 H22A 120.3 ?
C21 C22 H22A 120.3 ?
O3 C18 O4 120.9(9) ?
O3 C18 C19 120.1(9) ?
O4 C18 C19 119.0(8) ?
O2 C11 O1 120.5(9) ?
O2 C11 C12 122.6(8) ?
O1 C11 C12 116.9(8) ?

loop_
_geom_bond_atom_site_label_1
_geom_bond_atom_site_label_2
_geom_bond_distance
_geom_bond_publ_flag
Zn1 O1 2.025(6) y
Zn1 O4 2.066(6) y
Zn1 N2 2.090(7) y
Zn1 N1 2.110(8) y
Zn1 O3 2.279(7) y
Zn1 O2 2.344(7) y
O3 C18 1.244(11) ?
O4 C18 1.267(11) ?
O1 C11 1.278(10) ?
O2 C11 1.216(10) ?
N1 C1 1.326(12) ?
N1 C5 1.349(11) ?
N2 C6 1.326(11) ?
N2 C10 1.348(12) ?
C5 C4 1.399(14) ?
C5 C6 1.480(13) ?
C4 C3 1.385(15) ?
C4 H4A 0.9300 ?
C3 C2 1.371(16) ?
C3 H3A 0.9300 ?
C2 C1 1.377(16) ?
C2 H2A 0.9300 ?
C1 H1A 0.9300 ?
C8 C9 1.350(15) ?
C8 C7 1.355(15) ?
C8 H8A 0.9300 ?
C7 C6 1.392(13) ?
C7 H7A 0.9300 ?
C10 C9 1.388(14) ?
C10 H10A 0.9300 ?
C9 H9A 0.9300 ?
C17 C16 1.362(13) ?
C17 C12 1.392(11) ?
C17 H17A 0.9300 ?
C13 C14 1.374(12) ?
C13 C12 1.383(11) ?
C13 H13A 0.9300 ?
C12 C11 1.483(12) ?
C16 C15 1.386(14) ?
C16 H16A 0.9300 ?
C14 C15 1.390(13) ?
C14 H14A 0.9300 ?
C15 H15A 0.9300 ?
C21 C20 1.376(14) ?
C21 C22 1.382(14) ?
C21 H21A 0.9300 ?
C23 C22 1.369(14) ?
C23 C24 1.387(13) ?
C23 H23A 0.9300 ?
C19 C20 1.370(13) ?
C19 C24 1.385(12) ?
C19 C18 1.479(12) ?
C20 H20A 0.9300 ?
C24 H24A 0.9300 ?
C22 H22A 0.9300 ?
